data_7103723
loop_
_publ_author_name
'Cronin, Leroy'
'Walton, Paul H.'

_publ_section_title
;
 Synthesis and structure of
 [Zn(OMe)(L)]&#x00B7;[Zn(OH)(L)]&#x00B7;2(BPh4), L =
 cis,cis-1,3,5-tris[(E,E)-3-(2-furyl)acrylideneamino]cyclohexane:
 structural models of carbonic anhydrase and liver alcohol dehydrogenase
;
_journal_coden_ASTM CHCOFS
_journal_issue 13
_journal_name_full
;
 Chemical Communications (Cambridge, United Kingdom)
;
_journal_page_first 1572
_journal_page_last 1573
_journal_paper_doi 10.1039/b302895j
_journal_year 2003
_chemical_formula_sum 'C105.6 H106.8 B2 Cl1.6 N6 O9.8 Zn2'
_chemical_formula_weight 1825.85
_space_group_IT_number 14
_symmetry_cell_setting monoclinic
_symmetry_space_group_name_Hall '-P 2yab'
_symmetry_space_group_name_H-M 'P 1 21/a 1'
_atom_sites_solution_hydrogens geom
_atom_sites_solution_primary direct
_atom_sites_solution_secondary difmap
_audit_creation_method SHELXL-97
_cell_angle_alpha 90.00
_cell_angle_beta 98.63(4)
_cell_angle_gamma 90.00
_cell_formula_units_Z 4
_cell_length_a 18.147(10)
_cell_length_b 29.799(8)
_cell_length_c 18.392(5)
_cell_measurement_reflns_used 25
_cell_measurement_temperature 120(2)
_cell_measurement_theta_max 15.74
_cell_measurement_theta_min 13.90
_cell_volume 9833(7)
_computing_cell_refinement TEXSAN
_computing_data_collection 'TEXSAN (MSC, 1993)'
_computing_data_reduction TEXSAN
_computing_molecular_graphics WINGX
_computing_publication_material WINGX
_computing_structure_refinement 'SHELXL-97 (Sheldrick, 1997)'
_computing_structure_solution Shelxs86
_diffrn_ambient_temperature 120(2)
_diffrn_measured_fraction_theta_full 0.748
_diffrn_measured_fraction_theta_max 0.748
_diffrn_measurement_device_type 'Rigaku four-circle AFC6'
_diffrn_measurement_method \w-2\q
_diffrn_radiation_monochromator graphite
_diffrn_radiation_source 'fine-focus sealed tube'
_diffrn_radiation_type MoK\a
_diffrn_radiation_wavelength 0.71069
_diffrn_reflns_av_R_equivalents 0.0623
_diffrn_reflns_av_sigmaI/netI 0.1449
_diffrn_reflns_limit_h_max 19
_diffrn_reflns_limit_h_min 0
_diffrn_reflns_limit_k_max 35
_diffrn_reflns_limit_k_min 0
_diffrn_reflns_limit_l_max 21
_diffrn_reflns_limit_l_min -21
_diffrn_reflns_number 13552
_diffrn_reflns_theta_full 24.99
_diffrn_reflns_theta_max 24.99
_diffrn_reflns_theta_min 2.52
_diffrn_standards_decay_% 'variation 1.3'
_diffrn_standards_interval_count 150
_exptl_absorpt_coefficient_mu 0.591
_exptl_absorpt_correction_type none
_exptl_crystal_colour yellow
_exptl_crystal_density_diffrn 1.233
_exptl_crystal_density_method 'not measured'
_exptl_crystal_description needle
_exptl_crystal_F_000 3832
_exptl_crystal_size_max 0.8
_exptl_crystal_size_mid 0.2
_exptl_crystal_size_min 0.2
_refine_diff_density_max 0.982
_refine_diff_density_min -0.838
_refine_diff_density_rms 0.097
_refine_ls_extinction_method none
_refine_ls_goodness_of_fit_ref 1.042
_refine_ls_hydrogen_treatment mixed
_refine_ls_matrix_type full
_refine_ls_number_parameters 1127
_refine_ls_number_reflns 12962
_refine_ls_number_restraints 11
_refine_ls_restrained_S_all 1.046
_refine_ls_R_factor_all 0.2147
_refine_ls_R_factor_gt 0.0984
_refine_ls_shift/su_max 0.001
_refine_ls_shift/su_mean 0.000
_refine_ls_structure_factor_coef Fsqd
_refine_ls_weighting_details 'calc w=1/[\s^2^(Fo^2^)+(0.1605P)^2^+22.9081P] where P=(Fo^2^+2Fc^2^)/3'
_refine_ls_weighting_scheme calc
_refine_ls_wR_factor_gt 0.2631
_refine_ls_wR_factor_ref 0.3196
_reflns_number_gt 6445
_reflns_number_total 12962
_reflns_threshold_expression >2sigma(I)
_cod_data_source_file b302895j.txt
_cod_data_source_block phw90
_cod_original_sg_symbol_H-M 'p 21/a'
_cod_original_formula_sum 'C105.60 H106.80 B2 Cl1.60 N6 O9.80 Zn2'
_cod_database_code 7103723

loop_
_symmetry_equiv_pos_as_xyz
'x, y, z'
'-x+1/2, y+1/2, -z'
'-x, -y, -z'
'x-1/2, -y-1/2, z'

loop_
_atom_site_label
_atom_site_type_symbol
_atom_site_fract_x
_atom_site_fract_y
_atom_site_fract_z
_atom_site_U_iso_or_equiv
_atom_site_adp_type
_atom_site_occupancy
_atom_site_symmetry_multiplicity
_atom_site_calc_flag
_atom_site_refinement_flags
_atom_site_disorder_assembly
_atom_site_disorder_group
Zn1 Zn 0.72519(8) 0.60906(6) 0.00795(7) 0.0680(5) Uani 1 1 d . . .
Zn2 Zn 0.21502(6) 0.11543(4) 0.48729(6) 0.0394(4) Uani 1 1 d . . .
O1 O 0.9860(8) 0.5174(7) 0.0909(7) 0.142(6) Uani 1 1 d . . .
C18 C 0.5847(8) 0.4526(5) 0.0737(7) 0.064(4) Uani 1 1 d . . .
H18 H 0.6287 0.4608 0.0570 0.076 Uiso 1 1 calc R . .
O3 O 0.7169(8) 0.5191(7) -0.2346(8) 0.160(7) Uani 1 1 d . . .
O4 O 0.7547(6) 0.5494(3) -0.0085(5) 0.117(4) Uani 1 1 d D . .
O5 O 0.0394(5) 0.0186(3) 0.6560(5) 0.084(3) Uani 1 1 d . . .
O6 O 0.2488(5) -0.0078(3) 0.3029(5) 0.067(2) Uani 1 1 d . . .
O7 O 0.5233(5) 0.0287(3) 0.7173(5) 0.086(3) Uani 1 1 d . . .
O8 O 0.2106(4) 0.0525(2) 0.4910(4) 0.0463(18) Uani 1 1 d . . .
N1 N 0.7996(7) 0.6501(4) 0.0672(5) 0.076(3) Uani 1 1 d . . .
N2 N 0.6375(5) 0.6268(3) 0.0587(5) 0.057(3) Uani 1 1 d . . .
N3 N 0.6957(5) 0.6550(4) -0.0758(5) 0.066(3) Uani 1 1 d . . .
N4 N 0.1368(5) 0.1560(3) 0.5235(5) 0.048(2) Uani 1 1 d . . .
N5 N 0.2201(4) 0.1478(3) 0.3916(4) 0.041(2) Uani 1 1 d . . .
N6 N 0.2998(5) 0.1512(3) 0.5458(5) 0.045(2) Uani 1 1 d . . .
C1 C 0.7711(8) 0.6956(5) 0.0735(7) 0.085(5) Uani 1 1 d . . .
H1 H 0.8099 0.7133 0.1035 0.102 Uiso 1 1 calc R . .
C2 C 0.7014(7) 0.6932(4) 0.1153(6) 0.071(4) Uani 1 1 d . . .
H2A H 0.7134 0.6739 0.1579 0.085 Uiso 1 1 calc R . .
H2B H 0.6916 0.7230 0.1328 0.085 Uiso 1 1 calc R . .
C3 C 0.6299(7) 0.6755(4) 0.0676(7) 0.066(3) Uani 1 1 d . . .
H3 H 0.5875 0.6811 0.0936 0.079 Uiso 1 1 calc R . .
C4 C 0.6152(8) 0.6984(4) -0.0066(6) 0.076(4) Uani 1 1 d . . .
H4A H 0.5756 0.6824 -0.0372 0.091 Uiso 1 1 calc R . .
H4B H 0.5975 0.7285 0.0004 0.091 Uiso 1 1 calc R . .
C5 C 0.6813(8) 0.7013(4) -0.0474(7) 0.070(4) Uani 1 1 d . . .
H5 H 0.6687 0.7215 -0.0895 0.085 Uiso 1 1 calc R . .
C6 C 0.7519(8) 0.7185(5) -0.0002(7) 0.093(5) Uani 1 1 d . . .
H6A H 0.7933 0.7147 -0.0274 0.112 Uiso 1 1 calc R . .
H6B H 0.7463 0.7504 0.0080 0.112 Uiso 1 1 calc R . .
C7 C 0.8708(10) 0.6422(7) 0.0933(7) 0.103(6) Uani 1 1 d . . .
H7 H 0.8986 0.6660 0.1154 0.124 Uiso 1 1 calc R . .
C8 C 0.9082(10) 0.6002(7) 0.0901(8) 0.092(5) Uani 1 1 d . . .
H8 H 0.8818 0.5757 0.0684 0.110 Uiso 1 1 calc R . .
C9 C 0.9804(11) 0.5952(9) 0.1178(8) 0.121(7) Uani 1 1 d . . .
H9 H 1.0060 0.6205 0.1377 0.145 Uiso 1 1 calc R . .
C10 C 1.0222(13) 0.5531(13) 0.1192(11) 0.152(12) Uani 1 1 d . . .
C11 C 1.0942(12) 0.5438(12) 0.1469(11) 0.174(14) Uani 1 1 d . . .
H11 H 1.1288 0.5642 0.1697 0.209 Uiso 1 1 calc R . .
C12 C 1.1079(19) 0.4980(14) 0.1354(17) 0.204(17) Uani 1 1 d . . .
H12 H 1.1516 0.4818 0.1484 0.245 Uiso 1 1 calc R . .
C13 C 1.0421(15) 0.4840(10) 0.1012(12) 0.165(11) Uani 1 1 d . . .
H13 H 1.0337 0.4545 0.0852 0.198 Uiso 1 1 calc R . .
C14 C 0.5870(7) 0.6005(5) 0.0776(6) 0.060(3) Uani 1 1 d . . .
H14 H 0.5468 0.6137 0.0955 0.072 Uiso 1 1 calc R . .
C15 C 0.5885(7) 0.5524(5) 0.0728(6) 0.064(3) Uani 1 1 d . . .
H15 H 0.6285 0.5384 0.0561 0.077 Uiso 1 1 calc R . .
C16 C 0.5337(8) 0.5278(5) 0.0920(7) 0.075(4) Uani 1 1 d . . .
H16 H 0.4927 0.5420 0.1065 0.090 Uiso 1 1 calc R . .
C17 C 0.5364(11) 0.4775(6) 0.0906(7) 0.086(5) Uani 1 1 d . . .
O2 O 0.4760(6) 0.4547(5) 0.1129(6) 0.109(3) Uani 1 1 d . . .
C19 C 0.4954(11) 0.4094(5) 0.1089(8) 0.084(4) Uani 1 1 d . . .
H19 H 0.4681 0.3848 0.1211 0.101 Uiso 1 1 calc R . .
C20 C 0.5588(11) 0.4086(6) 0.0850(8) 0.097(5) Uani 1 1 d . . .
H20 H 0.5843 0.3826 0.0763 0.117 Uiso 1 1 calc R . .
C21 C 0.6856(7) 0.6474(5) -0.1451(7) 0.075(4) Uani 1 1 d . . .
H21 H 0.6696 0.6706 -0.1774 0.090 Uiso 1 1 calc R . .
C22 C 0.6983(7) 0.6039(5) -0.1743(7) 0.078(4) Uani 1 1 d . . .
H22 H 0.7124 0.5802 -0.1422 0.093 Uiso 1 1 calc R . .
C23 C 0.6904(7) 0.5969(6) -0.2461(8) 0.098(5) Uani 1 1 d . . .
H23 H 0.6762 0.6212 -0.2767 0.117 Uiso 1 1 calc R . .
C24 C 0.7018(9) 0.5558(9) -0.2797(11) 0.119(7) Uani 1 1 d . . .
C25 C 0.6979(10) 0.5430(10) -0.3538(10) 0.149(10) Uani 1 1 d . . .
H25 H 0.6864 0.5600 -0.3964 0.179 Uiso 1 1 calc R . .
C26 C 0.7173(11) 0.4950(12) -0.3450(19) 0.184(15) Uani 1 1 d . . .
H26 H 0.7226 0.4767 -0.3849 0.221 Uiso 1 1 calc R . .
C27 C 0.7266(14) 0.4793(11) -0.2756(17) 0.202(16) Uani 1 1 d . . .
H27 H 0.7368 0.4502 -0.2588 0.243 Uiso 1 1 calc R . .
C28 C 0.1499(6) 0.2042(3) 0.5111(6) 0.051(3) Uani 1 1 d . . .
H28 H 0.1091 0.2215 0.5266 0.061 Uiso 1 1 calc R . .
C29 C 0.1527(6) 0.2141(3) 0.4283(6) 0.051(3) Uani 1 1 d . . .
H29A H 0.1095 0.2005 0.3992 0.062 Uiso 1 1 calc R . .
H29B H 0.1491 0.2463 0.4206 0.062 Uiso 1 1 calc R . .
C30 C 0.2226(6) 0.1972(3) 0.4007(6) 0.049(3) Uani 1 1 d . . .
H30 H 0.2243 0.2107 0.3524 0.058 Uiso 1 1 calc R . .
C31 C 0.2934(6) 0.2107(3) 0.4517(5) 0.048(3) Uani 1 1 d . . .
H31A H 0.3009 0.2427 0.4465 0.057 Uiso 1 1 calc R . .
H31B H 0.3354 0.1955 0.4356 0.057 Uiso 1 1 calc R . .
C32 C 0.2935(6) 0.2001(3) 0.5341(6) 0.046(3) Uani 1 1 d . . .
H32 H 0.3368 0.2146 0.5628 0.055 Uiso 1 1 calc R . .
C33 C 0.2239(6) 0.2181(3) 0.5590(6) 0.052(3) Uani 1 1 d . . .
H33A H 0.2268 0.2506 0.5599 0.062 Uiso 1 1 calc R . .
H33B H 0.2228 0.2081 0.6090 0.062 Uiso 1 1 calc R . .
C34 C 0.0851(6) 0.1461(3) 0.5605(6) 0.056(3) Uani 1 1 d . . .
H34 H 0.0543 0.1692 0.5721 0.067 Uiso 1 1 calc R . .
C35 C 0.0711(6) 0.1014(3) 0.5857(6) 0.055(3) Uani 1 1 d . . .
H35 H 0.1010 0.0775 0.5761 0.066 Uiso 1 1 calc R . .
C36 C 0.0139(7) 0.0952(4) 0.6234(7) 0.060(3) Uani 1 1 d . . .
H36 H -0.0161 0.1201 0.6276 0.072 Uiso 1 1 calc R . .
C37 C -0.0058(7) 0.0558(4) 0.6571(7) 0.065(3) Uani 1 1 d . . .
C38 C -0.0597(8) 0.0456(5) 0.6977(7) 0.080(4) Uani 1 1 d . . .
H38 H -0.0967 0.0654 0.7074 0.096 Uiso 1 1 calc R . .
C39 C -0.0528(9) 0.0032(7) 0.7222(8) 0.097(5) Uani 1 1 d . . .
H39 H -0.0837 -0.0119 0.7501 0.117 Uiso 1 1 calc R . .
C40 C 0.0093(10) -0.0130(5) 0.6973(9) 0.103(6) Uani 1 1 d . . .
H40 H 0.0286 -0.0416 0.7070 0.124 Uiso 1 1 calc R . .
C41 C 0.2269(5) 0.1327(3) 0.3281(6) 0.045(3) Uani 1 1 d . . .
H41 H 0.2290 0.1524 0.2892 0.054 Uiso 1 1 calc R . .
C42 C 0.2313(5) 0.0845(3) 0.3163(5) 0.044(3) Uani 1 1 d . . .
H42 H 0.2283 0.0655 0.3558 0.053 Uiso 1 1 calc R . .
C43 C 0.2393(6) 0.0662(4) 0.2515(6) 0.051(3) Uani 1 1 d . . .
H43 H 0.2395 0.0851 0.2113 0.061 Uiso 1 1 calc R . .
C44 C 0.2475(6) 0.0185(4) 0.2408(6) 0.051(3) Uani 1 1 d . . .
C45 C 0.2565(7) -0.0085(5) 0.1831(7) 0.078(4) Uani 1 1 d . . .
H45 H 0.2571 0.0003 0.1347 0.093 Uiso 1 1 calc R . .
C46 C 0.2648(8) -0.0530(5) 0.2115(9) 0.085(4) Uani 1 1 d . . .
H46 H 0.2724 -0.0787 0.1849 0.102 Uiso 1 1 calc R . .
C47 C 0.2598(8) -0.0513(4) 0.2824(9) 0.083(4) Uani 1 1 d . . .
H47 H 0.2632 -0.0760 0.3138 0.099 Uiso 1 1 calc R . .
C48 C 0.3559(6) 0.1352(4) 0.5900(6) 0.052(3) Uani 1 1 d . . .
H48 H 0.3904 0.1560 0.6124 0.062 Uiso 1 1 calc R . .
C49 C 0.3703(6) 0.0892(3) 0.6079(5) 0.044(3) Uani 1 1 d . . .
H49 H 0.3363 0.0675 0.5882 0.053 Uiso 1 1 calc R . .
C50 C 0.4324(6) 0.0769(4) 0.6530(6) 0.053(3) Uani 1 1 d . . .
H50 H 0.4642 0.0998 0.6724 0.064 Uiso 1 1 calc R . .
C51 C 0.4546(6) 0.0314(4) 0.6743(5) 0.049(3) Uani 1 1 d . . .
C52 C 0.4233(7) -0.0072(4) 0.6580(6) 0.058(3) Uani 1 1 d . . .
H52 H 0.3782 -0.0130 0.6282 0.070 Uiso 1 1 calc R . .
C53 C 0.4755(10) -0.0395(4) 0.6976(9) 0.086(5) Uani 1 1 d . . .
H53 H 0.4691 -0.0704 0.7002 0.103 Uiso 1 1 calc R . .
C54 C 0.5328(10) -0.0161(6) 0.7283(8) 0.092(5) Uani 1 1 d . . .
H54 H 0.5754 -0.0288 0.7549 0.110 Uiso 1 1 calc R . .
C55 C 0.1443(8) 0.0311(4) 0.4575(7) 0.080(4) Uani 1 1 d . . .
H55A H 0.1297 0.0089 0.4902 0.120 Uiso 1 1 calc R . .
H55B H 0.1530 0.0170 0.4126 0.120 Uiso 1 1 calc R . .
H55C H 0.1055 0.0531 0.4468 0.120 Uiso 1 1 calc R . .
C56 C 0.4286(6) 0.2269(4) 0.8030(6) 0.048(3) Uani 1 1 d . . .
C57 C 0.3645(6) 0.2107(3) 0.7604(6) 0.051(3) Uani 1 1 d . . .
H57 H 0.3566 0.2184 0.7108 0.062 Uiso 1 1 calc R . .
C58 C 0.3106(7) 0.1836(4) 0.7865(8) 0.067(3) Uani 1 1 d . . .
H58 H 0.2690 0.1738 0.7547 0.080 Uiso 1 1 calc R . .
C59 C 0.3200(8) 0.1720(5) 0.8594(8) 0.079(4) Uani 1 1 d . . .
H59 H 0.2850 0.1542 0.8779 0.094 Uiso 1 1 calc R . .
C60 C 0.3816(8) 0.1871(5) 0.9042(7) 0.085(4) Uani 1 1 d . . .
H60 H 0.3881 0.1797 0.9539 0.103 Uiso 1 1 calc R . .
C61 C 0.4345(7) 0.2129(4) 0.8775(7) 0.069(4) Uani 1 1 d . . .
H61 H 0.4764 0.2216 0.9100 0.083 Uiso 1 1 calc R . .
C62 C 0.5319(6) 0.2965(4) 0.8219(6) 0.047(3) Uani 1 1 d . . .
C63 C 0.5724(6) 0.2888(4) 0.8920(7) 0.065(3) Uani 1 1 d . . .
H63 H 0.5714 0.2599 0.9108 0.078 Uiso 1 1 calc R . .
C64 C 0.6129(8) 0.3201(6) 0.9351(8) 0.086(5) Uani 1 1 d . . .
H64 H 0.6365 0.3127 0.9820 0.103 Uiso 1 1 calc R . .
C65 C 0.6183(8) 0.3628(6) 0.9079(9) 0.085(5) Uani 1 1 d . . .
H65 H 0.6452 0.3847 0.9365 0.102 Uiso 1 1 calc R . .
C66 C 0.5841(8) 0.3727(5) 0.8392(9) 0.086(4) Uani 1 1 d . . .
H66 H 0.5896 0.4009 0.8193 0.103 Uiso 1 1 calc R . .
C67 C 0.5400(6) 0.3396(4) 0.7978(7) 0.068(4) Uani 1 1 d . . .
H67 H 0.5151 0.3476 0.7517 0.081 Uiso 1 1 calc R . .
C68 C 0.4484(5) 0.2786(3) 0.6902(5) 0.042(3) Uani 1 1 d . . .
C69 C 0.3904(6) 0.3101(4) 0.6885(6) 0.061(3) Uani 1 1 d . . .
H69 H 0.3760 0.3184 0.7330 0.074 Uiso 1 1 calc R . .
C70 C 0.3543(6) 0.3291(4) 0.6262(7) 0.056(3) Uani 1 1 d . . .
H70 H 0.3178 0.3507 0.6290 0.067 Uiso 1 1 calc R . .
C71 C 0.3721(6) 0.3161(4) 0.5575(7) 0.055(3) Uani 1 1 d . . .
H71 H 0.3467 0.3282 0.5143 0.066 Uiso 1 1 calc R . .
C72 C 0.4282(6) 0.2848(4) 0.5555(6) 0.051(3) Uani 1 1 d . . .
H72 H 0.4413 0.2759 0.5106 0.061 Uiso 1 1 calc R . .
C73 C 0.4650(6) 0.2667(4) 0.6209(6) 0.050(3) Uani 1 1 d . . .
H73 H 0.5025 0.2458 0.6184 0.060 Uiso 1 1 calc R . .
C74 C 0.5575(6) 0.2235(4) 0.7482(5) 0.041(3) Uani 1 1 d . . .
C75 C 0.5470(6) 0.1769(4) 0.7339(6) 0.051(3) Uani 1 1 d . . .
H75 H 0.5017 0.1639 0.7399 0.061 Uiso 1 1 calc R . .
C76 C 0.6024(7) 0.1499(4) 0.7111(7) 0.066(3) Uani 1 1 d . . .
H76 H 0.5933 0.1196 0.7014 0.079 Uiso 1 1 calc R . .
C77 C 0.6703(7) 0.1682(4) 0.7032(7) 0.064(3) Uani 1 1 d . . .
H77 H 0.7074 0.1502 0.6887 0.077 Uiso 1 1 calc R . .
C78 C 0.6833(7) 0.2126(4) 0.7163(6) 0.058(3) Uani 1 1 d . . .
H78 H 0.7288 0.2252 0.7100 0.069 Uiso 1 1 calc R . .
C79 C 0.6267(6) 0.2396(4) 0.7399(5) 0.047(3) Uani 1 1 d . . .
H79 H 0.6371 0.2697 0.7503 0.057 Uiso 1 1 calc R . .
C80 C 0.4624(7) 0.2722(5) 0.2816(8) 0.072(4) Uani 1 1 d . . .
C81 C 0.4371(7) 0.2962(4) 0.3406(8) 0.075(4) Uani 1 1 d . . .
H81 H 0.4036 0.2814 0.3658 0.090 Uiso 1 1 calc R . .
C82 C 0.4571(9) 0.3388(5) 0.3639(10) 0.108(6) Uani 1 1 d . . .
H82 H 0.4384 0.3520 0.4032 0.129 Uiso 1 1 calc R . .
C83 C 0.5068(12) 0.3616(7) 0.3257(15) 0.134(10) Uani 1 1 d . . .
H83 H 0.5226 0.3904 0.3394 0.161 Uiso 1 1 calc R . .
C84 C 0.5321(12) 0.3404(10) 0.2673(15) 0.169(14) Uani 1 1 d . . .
H84 H 0.5641 0.3562 0.2415 0.203 Uiso 1 1 calc R . .
C85 C 0.5125(7) 0.2971(7) 0.2450(9) 0.106(7) Uani 1 1 d . . .
H85 H 0.5322 0.2843 0.2059 0.127 Uiso 1 1 calc R . .
C86 C 0.4471(6) 0.1886(4) 0.3371(6) 0.044(3) Uani 1 1 d . . .
C87 C 0.4139(6) 0.1468(4) 0.3368(6) 0.053(3) Uani 1 1 d . . .
H87 H 0.3835 0.1376 0.2942 0.064 Uiso 1 1 calc R . .
C88 C 0.4235(6) 0.1183(4) 0.3960(7) 0.058(3) Uani 1 1 d . . .
H88 H 0.4010 0.0902 0.3927 0.069 Uiso 1 1 calc R . .
C89 C 0.4675(7) 0.1318(4) 0.4612(7) 0.059(3) Uani 1 1 d . . .
H89 H 0.4742 0.1130 0.5020 0.070 Uiso 1 1 calc R . .
C90 C 0.5009(6) 0.1735(4) 0.4641(6) 0.058(3) Uani 1 1 d . . .
H90 H 0.5296 0.1834 0.5073 0.070 Uiso 1 1 calc R . .
C91 C 0.4916(6) 0.1998(4) 0.4035(6) 0.054(3) Uani 1 1 d . . .
H91 H 0.5164 0.2272 0.4061 0.065 Uiso 1 1 calc R . .
C92 C 0.4947(7) 0.1980(5) 0.2087(7) 0.076(4) Uani 1 1 d . . .
C93 C 0.5507(7) 0.1679(5) 0.2316(6) 0.069(4) Uani 1 1 d . . .
H93 H 0.5569 0.1597 0.2810 0.082 Uiso 1 1 calc R . .
C94 C 0.6000(8) 0.1479(5) 0.1877(8) 0.087(4) Uani 1 1 d . . .
H94 H 0.6368 0.1281 0.2085 0.104 Uiso 1 1 calc R . .
C95 C 0.5925(9) 0.1580(7) 0.1152(8) 0.108(6) Uani 1 1 d . . .
H95 H 0.6219 0.1442 0.0845 0.130 Uiso 1 1 calc R . .
C96 C 0.5401(10) 0.1895(8) 0.0887(8) 0.140(9) Uani 1 1 d . . .
H96 H 0.5363 0.1979 0.0396 0.168 Uiso 1 1 calc R . .
C97 C 0.4909(7) 0.2101(7) 0.1328(8) 0.137(8) Uani 1 1 d . . .
H97 H 0.4564 0.2313 0.1121 0.164 Uiso 1 1 calc R . .
C98 C 0.3509(7) 0.2185(5) 0.2217(7) 0.074(4) Uani 1 1 d . . .
C99 C 0.3255(7) 0.1836(5) 0.1679(7) 0.082(4) Uani 1 1 d . . .
H99 H 0.3599 0.1628 0.1556 0.098 Uiso 1 1 calc R . .
C100 C 0.2533(8) 0.1804(5) 0.1354(7) 0.080(4) Uani 1 1 d . . .
H100 H 0.2402 0.1579 0.1008 0.096 Uiso 1 1 calc R . .
C101 C 0.1992(8) 0.2092(6) 0.1515(7) 0.083(5) Uani 1 1 d . . .
H101 H 0.1500 0.2061 0.1291 0.100 Uiso 1 1 calc R . .
C102 C 0.2201(7) 0.2436(5) 0.2031(7) 0.070(4) Uani 1 1 d . . .
H102 H 0.1851 0.2642 0.2146 0.084 Uiso 1 1 calc R . .
C103 C 0.2935(7) 0.2461(5) 0.2362(6) 0.065(4) Uani 1 1 d . . .
H103 H 0.3054 0.2683 0.2715 0.078 Uiso 1 1 calc R . .
B1 B 0.4897(6) 0.2555(4) 0.7679(6) 0.042(3) Uani 1 1 d . . .
B2 B 0.4406(8) 0.2198(6) 0.2616(7) 0.066(4) Uani 1 1 d . . .
O9 O 0.3126(5) -0.0129(3) 0.4967(6) 0.083(3) Uani 1 1 d . . .
H9A H 0.2830 0.0079 0.4881 0.124 Uiso 1 1 calc R . .
C104 C 0.3777(8) -0.0035(5) 0.4650(8) 0.096(5) Uiso 1 1 d . . .
H10A H 0.3636 0.0086 0.4166 0.144 Uiso 1 1 calc R . .
H10B H 0.4055 -0.0307 0.4621 0.144 Uiso 1 1 calc R . .
H10C H 0.4079 0.0179 0.4950 0.144 Uiso 1 1 calc R . .
Cl1 Cl 0.7185(5) 0.1548(3) 0.3861(5) 0.179(3) Uiso 0.80 1 d PD . .
Cl2 Cl 0.6784(5) 0.1370(3) 0.5278(5) 0.130(3) Uiso 0.60 1 d PD . .
Cl2' Cl 0.7360(12) 0.0974(7) 0.5222(11) 0.109(7) Uiso 0.20 1 d PD . .
C105 C 0.6782(9) 0.1183(5) 0.4418(7) 0.120(7) Uiso 0.80 1 d PD . .
O1A O 0.8060(9) 0.4130(4) 0.0276(9) 0.164(13) Uiso 0.40 1 d PR . .
C1A C 0.8753(9) 0.4173(5) 0.0700(8) 0.151(19) Uiso 0.40 1 d PR . .
O1B O 0.7364(9) 0.4637(5) -0.0043(9) 0.173(14) Uiso 0.40 1 d PRD . .
C1B C 0.7609(9) 0.4244(5) 0.0473(8) 0.118(15) Uiso 0.40 1 d PRD . .

loop_
_atom_site_aniso_label
_atom_site_aniso_U_11
_atom_site_aniso_U_22
_atom_site_aniso_U_33
_atom_site_aniso_U_23
_atom_site_aniso_U_13
_atom_site_aniso_U_12
Zn1 0.0685(10) 0.0981(12) 0.0382(8) -0.0062(8) 0.0111(7) 0.0000(9)
Zn2 0.0465(7) 0.0331(7) 0.0390(7) -0.0006(6) 0.0078(5) 0.0005(6)
O1 0.082(10) 0.25(2) 0.087(9) 0.038(11) 0.003(7) 0.026(12)
C18 0.054(9) 0.085(11) 0.055(8) 0.014(7) 0.018(7) 0.001(8)
O3 0.132(11) 0.219(17) 0.114(11) -0.095(12) -0.035(9) 0.076(11)
O4 0.137(9) 0.127(9) 0.076(7) -0.029(6) -0.016(6) 0.044(8)
O5 0.070(6) 0.070(6) 0.116(8) 0.016(6) 0.023(5) -0.019(5)
O6 0.083(6) 0.049(5) 0.069(6) -0.006(4) 0.009(5) 0.017(4)
O7 0.087(7) 0.082(7) 0.084(7) -0.006(5) -0.008(6) 0.018(6)
O8 0.067(5) 0.029(4) 0.044(4) 0.003(3) 0.009(4) -0.006(4)
N1 0.090(9) 0.100(10) 0.044(6) 0.011(6) 0.023(6) -0.028(7)
N2 0.061(6) 0.070(7) 0.040(5) 0.002(5) 0.001(5) -0.009(5)
N3 0.075(7) 0.097(8) 0.028(6) 0.013(5) 0.012(5) -0.019(6)
N4 0.047(6) 0.042(5) 0.053(6) -0.006(4) 0.003(5) -0.001(4)
N5 0.043(5) 0.044(6) 0.037(5) 0.001(4) 0.005(4) 0.000(4)
N6 0.053(6) 0.042(5) 0.040(5) 0.004(4) 0.012(5) -0.009(4)
C1 0.103(11) 0.091(11) 0.063(9) 0.008(8) 0.016(8) -0.066(10)
C2 0.103(11) 0.065(8) 0.047(7) 0.003(6) 0.020(7) -0.010(8)
C3 0.089(10) 0.054(8) 0.060(8) -0.005(6) 0.029(7) -0.003(7)
C4 0.106(11) 0.073(9) 0.048(8) -0.001(7) 0.012(8) 0.004(8)
C5 0.109(11) 0.057(8) 0.050(7) 0.015(7) 0.028(8) -0.010(8)
C6 0.101(11) 0.122(13) 0.058(9) -0.005(9) 0.017(8) -0.038(10)
C7 0.088(13) 0.18(2) 0.038(8) 0.012(10) 0.009(8) -0.054(13)
C8 0.084(13) 0.145(16) 0.050(9) 0.030(9) 0.019(9) 0.004(11)
C9 0.078(14) 0.23(3) 0.051(9) 0.025(12) 0.011(9) -0.034(14)
C10 0.082(19) 0.32(5) 0.058(13) 0.065(19) 0.029(13) 0.02(2)
C11 0.058(14) 0.38(5) 0.080(14) 0.07(2) -0.008(10) 0.01(2)
C12 0.14(3) 0.33(5) 0.14(2) 0.08(3) 0.014(19) 0.09(3)
C13 0.116(19) 0.25(3) 0.121(18) 0.048(19) 0.007(15) 0.06(2)
C14 0.050(8) 0.090(10) 0.038(7) 0.007(6) 0.001(6) -0.007(7)
C15 0.060(8) 0.082(10) 0.048(7) 0.007(7) -0.003(6) -0.003(7)
C16 0.073(9) 0.093(11) 0.059(8) -0.003(7) 0.008(7) -0.019(8)
C17 0.110(13) 0.105(14) 0.036(7) 0.019(8) -0.012(8) -0.075(12)
O2 0.107(9) 0.140(11) 0.079(7) -0.003(7) 0.009(6) -0.005(8)
C19 0.115(14) 0.065(11) 0.068(10) 0.012(8) 0.001(9) -0.015(10)
C20 0.125(15) 0.104(14) 0.057(9) 0.002(9) -0.004(10) 0.028(12)
C21 0.074(9) 0.115(12) 0.040(8) 0.004(8) 0.022(7) -0.022(8)
C22 0.062(8) 0.133(14) 0.039(8) -0.008(8) 0.010(6) -0.009(8)
C23 0.065(9) 0.175(17) 0.053(9) -0.025(10) 0.008(7) -0.028(10)
C24 0.064(11) 0.20(2) 0.087(14) -0.079(15) 0.009(10) -0.006(13)
C25 0.083(13) 0.29(3) 0.080(13) -0.077(18) 0.027(10) -0.027(17)
C26 0.052(12) 0.28(4) 0.22(3) -0.14(3) 0.028(16) 0.001(17)
C27 0.15(2) 0.27(3) 0.17(2) -0.14(3) -0.05(2) 0.07(2)
C28 0.053(7) 0.026(6) 0.077(8) 0.007(5) 0.021(6) 0.003(5)
C29 0.055(7) 0.026(6) 0.071(8) -0.004(5) 0.003(6) 0.006(5)
C30 0.052(7) 0.050(7) 0.043(6) 0.011(5) 0.004(5) -0.002(6)
C31 0.064(7) 0.032(6) 0.048(7) 0.010(5) 0.014(6) -0.007(5)
C32 0.058(7) 0.026(6) 0.052(7) 0.001(5) 0.007(6) -0.009(5)
C33 0.065(8) 0.026(6) 0.062(7) 0.004(5) 0.001(6) 0.002(5)
C34 0.058(8) 0.033(7) 0.084(9) -0.007(6) 0.033(7) 0.011(6)
C35 0.058(8) 0.029(6) 0.083(9) -0.004(6) 0.027(7) 0.004(5)
C36 0.062(8) 0.044(7) 0.079(9) -0.001(6) 0.026(7) -0.005(6)
C37 0.064(9) 0.064(9) 0.070(9) -0.002(7) 0.021(7) 0.004(7)
C38 0.095(11) 0.075(11) 0.074(9) -0.004(8) 0.030(8) -0.039(8)
C39 0.072(11) 0.136(16) 0.083(11) 0.020(11) 0.011(9) -0.047(11)
C40 0.109(14) 0.075(11) 0.113(13) 0.035(10) -0.023(11) -0.029(11)
C41 0.050(7) 0.039(6) 0.044(7) 0.008(5) 0.001(5) 0.000(5)
C42 0.055(7) 0.044(7) 0.032(6) 0.008(5) 0.000(5) -0.001(5)
C43 0.055(7) 0.065(8) 0.033(6) -0.002(6) 0.006(5) 0.000(6)
C44 0.045(7) 0.071(8) 0.037(7) -0.015(6) 0.002(5) -0.001(6)
C45 0.088(10) 0.099(12) 0.046(8) -0.019(8) 0.006(7) -0.006(9)
C46 0.090(11) 0.082(11) 0.077(11) -0.022(9) -0.005(9) -0.002(9)
C47 0.098(11) 0.054(9) 0.093(12) -0.004(8) 0.003(9) 0.004(8)
C48 0.046(7) 0.068(8) 0.042(7) -0.011(6) 0.007(6) -0.005(6)
C49 0.055(7) 0.034(7) 0.042(6) 0.003(5) 0.002(5) 0.000(5)
C50 0.063(8) 0.047(7) 0.045(7) -0.002(6) -0.003(6) 0.002(6)
C51 0.051(7) 0.058(8) 0.034(6) -0.006(6) -0.009(5) 0.018(6)
C52 0.075(9) 0.049(8) 0.050(7) -0.006(6) 0.004(6) 0.006(7)
C53 0.119(13) 0.029(7) 0.116(13) 0.008(8) 0.038(11) 0.015(8)
C54 0.104(13) 0.094(13) 0.077(11) 0.006(10) 0.013(9) 0.042(11)
C55 0.103(11) 0.075(9) 0.062(8) -0.013(7) 0.010(8) -0.017(8)
C56 0.053(7) 0.054(7) 0.039(6) -0.001(5) 0.016(6) 0.007(6)
C57 0.059(8) 0.050(7) 0.051(7) 0.004(6) 0.026(6) -0.005(6)
C58 0.067(8) 0.054(8) 0.083(10) 0.009(7) 0.025(7) -0.003(7)
C59 0.082(10) 0.079(10) 0.083(10) 0.023(8) 0.041(9) -0.004(8)
C60 0.081(10) 0.126(13) 0.049(8) 0.030(8) 0.011(8) -0.010(10)
C61 0.068(9) 0.084(9) 0.057(8) 0.008(7) 0.011(7) -0.019(7)
C62 0.042(7) 0.045(7) 0.059(7) -0.015(6) 0.019(6) -0.002(5)
C63 0.067(8) 0.070(9) 0.055(8) -0.018(7) 0.002(7) 0.009(7)
C64 0.082(10) 0.117(14) 0.055(9) -0.043(9) -0.005(7) 0.018(10)
C65 0.070(10) 0.083(11) 0.097(13) -0.055(10) -0.007(9) -0.003(9)
C66 0.080(10) 0.066(10) 0.111(13) -0.028(9) 0.011(9) -0.028(8)
C67 0.075(9) 0.067(9) 0.062(8) -0.015(7) 0.010(7) -0.016(7)
C68 0.035(6) 0.049(7) 0.043(6) -0.005(5) 0.011(5) -0.018(5)
C69 0.054(8) 0.076(9) 0.056(8) -0.006(7) 0.015(6) 0.000(7)
C70 0.038(7) 0.058(8) 0.074(9) 0.024(7) 0.013(6) -0.004(6)
C71 0.044(7) 0.045(7) 0.073(9) 0.031(6) -0.004(6) -0.007(6)
C72 0.059(8) 0.050(7) 0.041(7) 0.004(5) -0.005(6) -0.006(6)
C73 0.051(7) 0.049(7) 0.050(7) -0.003(6) 0.005(6) -0.008(6)
C74 0.044(7) 0.050(7) 0.030(6) 0.009(5) 0.003(5) -0.002(5)
C75 0.041(7) 0.061(8) 0.052(7) 0.001(6) 0.012(6) -0.001(6)
C76 0.076(9) 0.039(7) 0.086(9) -0.008(6) 0.020(7) -0.006(7)
C77 0.067(9) 0.057(8) 0.073(9) -0.012(7) 0.027(7) 0.001(7)
C78 0.055(7) 0.062(8) 0.060(8) 0.014(6) 0.020(6) -0.003(7)
C79 0.054(7) 0.045(7) 0.042(6) 0.007(5) 0.006(5) 0.003(6)
C80 0.050(8) 0.077(10) 0.088(10) 0.046(8) 0.007(7) -0.006(7)
C81 0.055(8) 0.062(10) 0.104(12) 0.033(8) -0.003(8) 0.001(7)
C82 0.100(12) 0.041(9) 0.168(17) 0.049(10) -0.027(11) -0.008(8)
C83 0.098(17) 0.061(12) 0.22(3) 0.061(16) -0.058(17) -0.005(11)
C84 0.088(16) 0.19(3) 0.21(3) 0.17(2) -0.056(18) -0.045(18)
C85 0.054(9) 0.143(16) 0.116(13) 0.105(13) 0.001(8) -0.006(10)
C86 0.040(6) 0.058(7) 0.037(6) 0.014(5) 0.014(5) 0.004(6)
C87 0.042(7) 0.078(9) 0.038(6) 0.004(6) 0.004(5) 0.017(6)
C88 0.062(8) 0.039(7) 0.074(9) -0.005(7) 0.018(7) 0.012(6)
C89 0.074(9) 0.052(8) 0.057(8) 0.019(6) 0.034(7) 0.017(7)
C90 0.065(8) 0.067(9) 0.043(7) 0.011(6) 0.014(6) 0.006(7)
C91 0.053(7) 0.066(8) 0.048(7) 0.010(6) 0.019(6) -0.005(6)
C92 0.050(8) 0.130(12) 0.048(8) 0.017(8) 0.014(6) -0.012(8)
C93 0.067(9) 0.100(10) 0.041(7) -0.009(7) 0.017(7) 0.001(8)
C94 0.077(10) 0.113(12) 0.074(10) -0.019(9) 0.025(8) -0.010(9)
C95 0.069(11) 0.21(2) 0.051(10) -0.016(11) 0.026(8) 0.000(12)
C96 0.086(12) 0.31(3) 0.033(8) 0.009(12) 0.024(9) 0.000(15)
C97 0.069(10) 0.30(3) 0.051(9) 0.072(12) 0.028(8) 0.041(13)
C98 0.065(9) 0.121(12) 0.040(7) 0.033(8) 0.016(7) -0.018(9)
C99 0.063(9) 0.135(14) 0.050(8) 0.024(9) 0.016(7) 0.016(9)
C100 0.054(9) 0.135(14) 0.048(8) 0.012(8) -0.005(7) -0.002(9)
C101 0.058(9) 0.149(15) 0.037(8) 0.034(9) -0.008(7) 0.004(10)
C102 0.041(8) 0.119(12) 0.051(8) 0.030(8) 0.008(6) 0.015(7)
C103 0.052(8) 0.097(10) 0.050(7) 0.031(7) 0.018(7) 0.010(7)
B1 0.031(7) 0.056(8) 0.042(7) -0.008(6) 0.014(6) -0.012(6)
B2 0.061(9) 0.102(12) 0.036(8) 0.031(8) 0.011(7) 0.008(9)
O9 0.075(6) 0.057(6) 0.119(8) 0.005(5) 0.022(6) 0.007(5)

loop_
_atom_type_symbol
_atom_type_description
_atom_type_scat_dispersion_real
_atom_type_scat_dispersion_imag
_atom_type_scat_source
C C 0.0033 0.0016 'International Tables Vol C Tables 4.2.6.8 and 6.1.1.4'
H H 0.0000 0.0000 'International Tables Vol C Tables 4.2.6.8 and 6.1.1.4'
N N 0.0061 0.0033 'International Tables Vol C Tables 4.2.6.8 and 6.1.1.4'
O O 0.0106 0.0060 'International Tables Vol C Tables 4.2.6.8 and 6.1.1.4'
B B 0.0013 0.0007 'International Tables Vol C Tables 4.2.6.8 and 6.1.1.4'
Zn Zn 0.2839 1.4301 'International Tables Vol C Tables 4.2.6.8 and 6.1.1.4'
Cl Cl 0.1484 0.1585 'International Tables Vol C Tables 4.2.6.8 and 6.1.1.4'

loop_
_geom_angle_atom_site_label_1
_geom_angle_atom_site_label_2
_geom_angle_atom_site_label_3
_geom_angle
_geom_angle_site_symmetry_1
_geom_angle_site_symmetry_3
_geom_angle_publ_flag
O4 Zn1 N1 118.2(5) . . ?
O4 Zn1 N2 125.2(5) . . ?
N1 Zn1 N2 95.8(4) . . ?
O4 Zn1 N3 123.4(4) . . ?
N1 Zn1 N3 94.5(4) . . ?
N2 Zn1 N3 92.1(4) . . ?
O8 Zn2 N5 121.1(3) . . ?
O8 Zn2 N6 122.3(3) . . ?
N5 Zn2 N6 94.6(3) . . ?
O8 Zn2 N4 122.8(3) . . ?
N5 Zn2 N4 97.2(3) . . ?
N6 Zn2 N4 91.4(3) . . ?
C10 O1 C13 102(2) . . ?
C17 C18 C20 104.9(14) . . ?
C24 O3 C27 112(2) . . ?
C40 O5 C37 104.8(12) . . ?
C47 O6 C44 107.1(10) . . ?
C54 O7 C51 103.1(11) . . ?
C55 O8 Zn2 118.0(7) . . ?
C7 N1 C1 118.1(14) . . ?
C7 N1 Zn1 128.5(13) . . ?
C1 N1 Zn1 112.9(9) . . ?
C14 N2 C3 119.0(11) . . ?
C14 N2 Zn1 127.1(9) . . ?
C3 N2 Zn1 113.6(7) . . ?
C21 N3 C5 120.0(11) . . ?
C21 N3 Zn1 127.2(10) . . ?
C5 N3 Zn1 112.7(7) . . ?
C34 N4 C28 117.0(8) . . ?
C34 N4 Zn2 129.8(7) . . ?
C28 N4 Zn2 112.8(7) . . ?
C41 N5 C30 116.7(8) . . ?
C41 N5 Zn2 130.6(7) . . ?
C30 N5 Zn2 112.4(6) . . ?
C48 N6 C32 119.4(9) . . ?
C48 N6 Zn2 126.9(8) . . ?
C32 N6 Zn2 113.8(7) . . ?
N1 C1 C6 112.5(12) . . ?
N1 C1 C2 108.5(10) . . ?
C6 C1 C2 111.3(13) . . ?
C3 C2 C1 113.9(10) . . ?
N2 C3 C4 110.6(10) . . ?
N2 C3 C2 108.4(10) . . ?
C4 C3 C2 112.1(10) . . ?
C5 C4 C3 115.4(11) . . ?
C4 C5 N3 108.1(10) . . ?
C4 C5 C6 113.5(11) . . ?
N3 C5 C6 109.3(12) . . ?
C1 C6 C5 114.8(11) . . ?
N1 C7 C8 125.6(17) . . ?
C9 C8 C7 122(2) . . ?
C8 C9 C10 125(2) . . ?
O1 C10 C11 112(3) . . ?
O1 C10 C9 117(2) . . ?
C11 C10 C9 130(4) . . ?
C10 C11 C12 109(3) . . ?
C13 C12 C11 102(3) . . ?
C12 C13 O1 115(3) . . ?
N2 C14 C15 124.5(12) . . ?
C16 C15 C14 120.9(13) . . ?
C15 C16 C17 121.5(14) . . ?
C18 C17 O2 113.6(15) . . ?
C18 C17 C16 129.5(15) . . ?
O2 C17 C16 116.9(18) . . ?
C19 O2 C17 103.9(13) . . ?
C20 C19 O2 106.2(14) . . ?
C19 C20 C18 111.4(15) . . ?
N3 C21 C22 121.7(13) . . ?
C23 C22 C21 121.1(15) . . ?
C22 C23 C24 125.2(18) . . ?
O3 C24 C23 117.2(16) . . ?
O3 C24 C25 110(2) . . ?
C23 C24 C25 132(3) . . ?
C24 C25 C26 100(2) . . ?
C27 C26 C25 116(3) . . ?
C26 C27 O3 102(3) . . ?
N4 C28 C33 108.5(8) . . ?
N4 C28 C29 111.4(9) . . ?
C33 C28 C29 110.7(8) . . ?
C30 C29 C28 114.5(9) . . ?
N5 C30 C29 110.8(8) . . ?
N5 C30 C31 109.9(8) . . ?
C29 C30 C31 111.9(9) . . ?
C30 C31 C32 115.2(8) . . ?
N6 C32 C33 111.0(8) . . ?
N6 C32 C31 109.5(8) . . ?
C33 C32 C31 110.3(9) . . ?
C32 C33 C28 115.3(9) . . ?
N4 C34 C35 124.3(10) . . ?
C36 C35 C34 118.6(10) . . ?
C35 C36 C37 127.8(11) . . ?
C38 C37 O5 108.1(12) . . ?
C38 C37 C36 133.4(13) . . ?
O5 C37 C36 118.3(11) . . ?
C39 C38 C37 111.0(15) . . ?
C38 C39 C40 105.1(14) . . ?
C39 C40 O5 111.0(14) . . ?
N5 C41 C42 120.0(9) . . ?
C43 C42 C41 123.4(10) . . ?
C42 C43 C44 123.3(10) . . ?
C45 C44 O6 108.5(11) . . ?
C45 C44 C43 135.7(12) . . ?
O6 C44 C43 115.8(9) . . ?
C44 C45 C46 106.5(12) . . ?
C47 C46 C45 108.0(13) . . ?
C46 C47 O6 109.9(13) . . ?
N6 C48 C49 126.7(10) . . ?
C50 C49 C48 120.8(10) . . ?
C49 C50 C51 126.4(10) . . ?
C52 C51 O7 114.1(10) . . ?
C52 C51 C50 132.3(11) . . ?
O7 C51 C50 113.5(10) . . ?
C51 C52 C53 103.9(11) . . ?
C54 C53 C52 106.1(12) . . ?
C53 C54 O7 112.6(13) . . ?
C57 C56 C61 112.2(10) . . ?
C57 C56 B1 121.8(9) . . ?
C61 C56 B1 125.9(10) . . ?
C56 C57 C58 125.0(11) . . ?
C59 C58 C57 119.2(13) . . ?
C60 C59 C58 118.7(12) . . ?
C59 C60 C61 121.4(12) . . ?
C60 C61 C56 123.5(11) . . ?
C67 C62 C63 112.4(10) . . ?
C67 C62 B1 123.3(10) . . ?
C63 C62 B1 123.6(10) . . ?
C64 C63 C62 125.8(13) . . ?
C63 C64 C65 118.8(13) . . ?
C66 C65 C64 119.5(13) . . ?
C65 C66 C67 119.6(14) . . ?
C62 C67 C66 123.8(12) . . ?
C73 C68 C69 114.3(10) . . ?
C73 C68 B1 123.3(9) . . ?
C69 C68 B1 122.3(9) . . ?
C70 C69 C68 124.3(11) . . ?
C69 C70 C71 119.8(11) . . ?
C72 C71 C70 118.7(10) . . ?
C71 C72 C73 119.7(11) . . ?
C72 C73 C68 123.3(11) . . ?
C79 C74 C75 114.9(10) . . ?
C79 C74 B1 123.3(10) . . ?
C75 C74 B1 121.7(9) . . ?
C76 C75 C74 122.3(10) . . ?
C77 C76 C75 119.8(11) . . ?
C78 C77 C76 120.2(11) . . ?
C77 C78 C79 119.5(11) . . ?
C74 C79 C78 123.3(10) . . ?
C85 C80 C81 113.5(15) . . ?
C85 C80 B2 122.8(15) . . ?
C81 C80 B2 123.6(10) . . ?
C82 C81 C80 126.9(15) . . ?
C81 C82 C83 116.9(19) . . ?
C84 C83 C82 119(2) . . ?
C83 C84 C85 124(2) . . ?
C84 C85 C80 120(2) . . ?
C87 C86 C91 114.3(9) . . ?
C87 C86 B2 121.6(10) . . ?
C91 C86 B2 123.8(10) . . ?
C88 C87 C86 123.5(11) . . ?
C87 C88 C89 119.4(11) . . ?
C90 C89 C88 119.0(11) . . ?
C91 C90 C89 119.3(12) . . ?
C90 C91 C86 124.5(11) . . ?
C93 C92 C97 112.9(13) . . ?
C93 C92 B2 124.4(11) . . ?
C97 C92 B2 122.7(13) . . ?
C92 C93 C94 126.7(12) . . ?
C95 C94 C93 119.2(15) . . ?
C94 C95 C96 117.6(15) . . ?
C95 C96 C97 123.4(14) . . ?
C96 C97 C92 120.1(15) . . ?
C103 C98 C99 112.6(12) . . ?
C103 C98 B2 127.5(13) . . ?
C99 C98 B2 119.8(13) . . ?
C100 C99 C98 122.1(14) . . ?
C99 C100 C101 122.5(15) . . ?
C100 C101 C102 118.1(12) . . ?
C103 C102 C101 118.7(13) . . ?
C102 C103 C98 125.9(14) . . ?
C56 B1 C74 111.4(9) . . ?
C56 B1 C68 108.4(8) . . ?
C74 B1 C68 107.9(8) . . ?
C56 B1 C62 115.4(8) . . ?
C74 B1 C62 105.2(8) . . ?
C68 B1 C62 108.3(9) . . ?
C92 B2 C80 111.7(11) . . ?
C92 B2 C86 107.8(11) . . ?
C80 B2 C86 111.1(10) . . ?
C92 B2 C98 111.3(11) . . ?
C80 B2 C98 107.7(11) . . ?
C86 B2 C98 107.1(10) . . ?
Cl2' Cl2 C105 66.5(8) . . ?
Cl2 Cl2' C105 59.0(7) . . ?
Cl2 C105 Cl1 114.1(10) . . ?
Cl2 C105 Cl2' 54.5(8) . . ?
Cl1 C105 Cl2' 117.4(12) . . ?
C1B O1A C1A 119.3 . . ?
O1A C1B O1B 102.2 . . ?

loop_
_geom_bond_atom_site_label_1
_geom_bond_atom_site_label_2
_geom_bond_distance
_geom_bond_site_symmetry_2
_geom_bond_publ_flag
Zn1 O4 1.896(10) . ?
Zn1 N1 2.016(12) . ?
Zn1 N2 2.032(10) . ?
Zn1 N3 2.070(9) . ?
Zn2 O8 1.879(6) . ?
Zn2 N5 2.022(8) . ?
Zn2 N6 2.041(9) . ?
Zn2 N4 2.049(9) . ?
O1 C10 1.32(3) . ?
O1 C13 1.42(3) . ?
C18 C17 1.22(2) . ?
C18 C20 1.42(2) . ?
O3 C24 1.37(2) . ?
O3 C27 1.43(3) . ?
O5 C40 1.373(16) . ?
O5 C37 1.380(14) . ?
O6 C47 1.373(14) . ?
O6 C44 1.383(13) . ?
O7 C54 1.358(17) . ?
O7 C51 1.376(13) . ?
O8 C55 1.418(13) . ?
N1 C7 1.330(18) . ?
N1 C1 1.462(17) . ?
N2 C14 1.292(14) . ?
N2 C3 1.470(14) . ?
N3 C21 1.282(14) . ?
N3 C5 1.510(15) . ?
N4 C34 1.274(12) . ?
N4 C28 1.480(12) . ?
N5 C41 1.276(12) . ?
N5 C30 1.479(12) . ?
N6 C48 1.294(13) . ?
N6 C32 1.476(12) . ?
C1 C6 1.511(18) . ?
C1 C2 1.577(17) . ?
C2 C3 1.547(16) . ?
C3 C4 1.513(16) . ?
C4 C5 1.510(17) . ?
C5 C6 1.524(18) . ?
C7 C8 1.43(2) . ?
C8 C9 1.34(2) . ?
C9 C10 1.46(3) . ?
C10 C11 1.36(3) . ?
C11 C12 1.41(4) . ?
C12 C13 1.33(4) . ?
C14 C15 1.437(16) . ?
C15 C16 1.325(16) . ?
C16 C17 1.50(2) . ?
C17 O2 1.402(16) . ?
O2 C19 1.398(17) . ?
C19 C20 1.29(2) . ?
C21 C22 1.434(18) . ?
C22 C23 1.324(17) . ?
C23 C24 1.40(2) . ?
C24 C25 1.41(2) . ?
C25 C26 1.48(3) . ?
C26 C27 1.35(4) . ?
C28 C33 1.548(14) . ?
C28 C29 1.558(15) . ?
C29 C30 1.522(14) . ?
C30 C31 1.527(14) . ?
C31 C32 1.548(14) . ?
C32 C33 1.505(14) . ?
C34 C35 1.445(14) . ?
C35 C36 1.344(14) . ?
C36 C37 1.401(16) . ?
C37 C38 1.351(16) . ?
C38 C39 1.34(2) . ?
C39 C40 1.37(2) . ?
C41 C42 1.456(13) . ?
C42 C43 1.339(13) . ?
C43 C44 1.444(15) . ?
C44 C45 1.362(15) . ?
C45 C46 1.424(18) . ?
C46 C47 1.321(19) . ?
C48 C49 1.425(14) . ?
C49 C50 1.347(14) . ?
C50 C51 1.452(15) . ?
C51 C52 1.297(14) . ?
C52 C53 1.465(17) . ?
C53 C54 1.309(19) . ?
C56 C57 1.388(14) . ?
C56 C61 1.422(15) . ?
C56 B1 1.608(15) . ?
C57 C58 1.408(15) . ?
C58 C59 1.369(17) . ?
C59 C60 1.361(18) . ?
C60 C61 1.377(16) . ?
C62 C67 1.375(15) . ?
C62 C63 1.404(15) . ?
C62 B1 1.684(15) . ?
C63 C64 1.364(17) . ?
C64 C65 1.38(2) . ?
C65 C66 1.353(19) . ?
C66 C67 1.416(16) . ?
C68 C73 1.397(14) . ?
C68 C69 1.407(15) . ?
C68 B1 1.661(16) . ?
C69 C70 1.356(15) . ?
C70 C71 1.405(16) . ?
C71 C72 1.384(15) . ?
C72 C73 1.394(14) . ?
C74 C79 1.375(14) . ?
C74 C75 1.421(14) . ?
C74 B1 1.640(15) . ?
C75 C76 1.402(15) . ?
C76 C77 1.376(15) . ?
C77 C78 1.358(15) . ?
C78 C79 1.424(14) . ?
C80 C85 1.420(17) . ?
C80 C81 1.432(18) . ?
C80 B2 1.64(2) . ?
C81 C82 1.370(18) . ?
C82 C83 1.40(3) . ?
C83 C84 1.38(3) . ?
C84 C85 1.38(3) . ?
C86 C87 1.383(15) . ?
C86 C91 1.399(15) . ?
C86 B2 1.660(16) . ?
C87 C88 1.372(15) . ?
C88 C89 1.396(16) . ?
C89 C90 1.379(15) . ?
C90 C91 1.354(14) . ?
C92 C93 1.373(17) . ?
C92 C97 1.433(17) . ?
C92 B2 1.618(19) . ?
C93 C94 1.424(17) . ?
C94 C95 1.353(19) . ?
C95 C96 1.37(2) . ?
C96 C97 1.43(2) . ?
C98 C103 1.386(17) . ?
C98 C99 1.462(19) . ?
C98 B2 1.682(19) . ?
C99 C100 1.360(16) . ?
C100 C101 1.369(18) . ?
C101 C102 1.410(19) . ?
C102 C103 1.381(16) . ?
O9 C104 1.420(15) . ?
Cl1 C105 1.731(15) . ?
Cl2 Cl2' 1.59(2) . ?
Cl2 C105 1.676(13) . ?
Cl2' C105 1.791(17) . ?
O1A C1B 1.0009(19) . ?
O1A C1A 1.383(3) . ?
O1B C1B 1.531(3) . ?
